data_4032164
loop_
_publ_author_name
'Maugeri, Leonardo'
'L\'ebl, Tom\'a\<s'
'Cordes, David B.'
'Slawin, Alexandra M. Z.'
'Philp, Douglas'

_publ_section_title
;
 Cooperative Binding in a Phosphine Oxide-Based Halogen Bonded Dimer
 Drives Supramolecular Oligomerization.
;
_journal_issue 4
_journal_name_full 'The Journal of organic chemistry'
_journal_page_first 1986
_journal_page_last 1995
_journal_paper_doi 10.1021/acs.joc.6b02822
_journal_volume 82
_journal_year 2017
_chemical_formula_moiety 'C20 H14 I O P'
_chemical_formula_sum 'C20 H14 I O P'
_chemical_formula_weight 428.21
_space_group_crystal_system monoclinic
_space_group_IT_number 14
_space_group_name_Hall '-P 2yn'
_space_group_name_H-M_alt 'P 1 21/n 1'
_symmetry_space_group_name_Hall '-P 2yn'
_symmetry_space_group_name_H-M 'P 1 21/n 1'
_atom_sites_solution_hydrogens geom
_atom_sites_solution_primary direct
_atom_sites_solution_secondary difmap
_audit_creation_date 2016-11-03
_audit_creation_method 'by CrystalStructure 4.2'
_cell_angle_alpha 90.0000
_cell_angle_beta 99.441(4)
_cell_angle_gamma 90.0000
_cell_formula_units_Z 4
_cell_length_a 12.546(2)
_cell_length_b 8.1344(14)
_cell_length_c 17.974(3)
_cell_measurement_reflns_used 4355
_cell_measurement_temperature 173
_cell_measurement_theta_max 25.40
_cell_measurement_theta_min 1.80
_cell_volume 1809.5(5)
_computing_cell_refinement 'CrystalClear-SM Expert 2.1 b45'
_computing_data_collection 'CrystalClear-SM Expert 2.1 b45 (Rigaku, 2015)'
_computing_data_reduction 'CrystalClear-SM Expert 2.1 b45'
_computing_molecular_graphics 'CrystalStructure 4.2'
_computing_publication_material 'CrystalStructure 4.2 (Rigaku, 2015)'
_computing_structure_refinement 'SHELXL Version 2014/7 (Sheldrick, 2008)'
_computing_structure_solution 'DIRDIF99-PATTY (Gould, et al., 1999)'
_diffrn_ambient_temperature 173
_diffrn_detector_area_resol_mean 5.814
_diffrn_measured_fraction_theta_full 0.992
_diffrn_measured_fraction_theta_max 0.992
_diffrn_measurement_device_type 'Rigaku XtaLAB P200'
_diffrn_measurement_method \w
_diffrn_radiation_type 'Mo K\a'
_diffrn_radiation_wavelength 0.71075
_diffrn_reflns_av_R_equivalents 0.0535
_diffrn_reflns_Laue_measured_fraction_full 0.992
_diffrn_reflns_Laue_measured_fraction_max 0.992
_diffrn_reflns_limit_h_max 15
_diffrn_reflns_limit_h_min -15
_diffrn_reflns_limit_k_max 9
_diffrn_reflns_limit_k_min -9
_diffrn_reflns_limit_l_max 21
_diffrn_reflns_limit_l_min -21
_diffrn_reflns_number 28062
_diffrn_reflns_point_group_measured_fraction_full 0.992
_diffrn_reflns_point_group_measured_fraction_max 0.992
_diffrn_reflns_theta_full 25.242
_diffrn_reflns_theta_max 25.380
_diffrn_reflns_theta_min 1.846
_diffrn_standards_number 0
_exptl_absorpt_coefficient_mu 1.860
_exptl_absorpt_correction_T_max 0.911
_exptl_absorpt_correction_T_min 0.655
_exptl_absorpt_correction_type multi-scan
_exptl_absorpt_process_details 'REQAB (Rigaku, 1998)'
_exptl_crystal_colour colorless
_exptl_crystal_density_diffrn 1.572
_exptl_crystal_density_method 'not measured'
_exptl_crystal_description prism
_exptl_crystal_F_000 840.00
_exptl_crystal_size_max 0.290
_exptl_crystal_size_mid 0.130
_exptl_crystal_size_min 0.050
_refine_diff_density_max 0.79
_refine_diff_density_min -0.45
_refine_ls_extinction_method none
_refine_ls_goodness_of_fit_ref 1.238
_refine_ls_hydrogen_treatment constr
_refine_ls_number_parameters 208
_refine_ls_number_reflns 3297
_refine_ls_number_restraints 0
_refine_ls_R_factor_all 0.0327
_refine_ls_R_factor_gt 0.0266
_refine_ls_shift/su_max 0.004
_refine_ls_structure_factor_coef Fsqd
_refine_ls_weighting_details 'w = 1/[\s^2^(Fo^2^)+(0.0425P)^2^+0.3129P] where P=(Fo^2^+2Fc^2^)/3'
_refine_ls_weighting_scheme calc
_refine_ls_wR_factor_gt 0.0797
_refine_ls_wR_factor_ref 0.0831
_reflns_Friedel_coverage 0.000
_reflns_number_gt 2913
_reflns_number_total 3297
_reflns_threshold_expression F^2^>2.0\s(F^2^)
_cod_data_source_file jo6b02822_si_002.cif
_cod_data_source_block 4
_cod_depositor_comments 'Adding full bibliography for 4032163--4032165.cif.'
_cod_database_code 4032164

loop_
_space_group_symop_id
_space_group_symop_operation_xyz
1 +X,+Y,+Z
2 1/2-X,1/2+Y,1/2-Z
3 -X,-Y,-Z
4 -1/2+X,-1/2-Y,-1/2+Z

loop_
_atom_site_label
_atom_site_type_symbol
_atom_site_fract_x
_atom_site_fract_y
_atom_site_fract_z
_atom_site_U_iso_or_equiv
_atom_site_adp_type
_atom_site_occupancy
_atom_site_site_symmetry_order
_atom_site_calc_flag
_atom_site_refinement_flags_posn
_atom_site_refinement_flags_adp
I20 I 1.51787(2) 0.29118(3) 0.68737(2) 0.03628(11) Uani 1 1 d . .
P1 P 0.77926(6) 0.35491(9) 0.60776(4) 0.02467(18) Uani 1 1 d . .
O1 O 0.72515(17) 0.2632(3) 0.66306(11) 0.0288(5) Uani 1 1 d . .
C1 C 1.1477(2) 0.3392(4) 0.67292(17) 0.0304(7) Uani 1 1 d . .
C2 C 1.0991(2) 0.4708(4) 0.63092(17) 0.0375(7) Uani 1 1 d . .
H2 H 1.1427 0.5545 0.6145 0.045 Uiso 1 1 calc R U
C3 C 0.9882(2) 0.4807(4) 0.61304(17) 0.0370(7) Uani 1 1 d . .
H3 H 0.9558 0.5704 0.5838 0.044 Uiso 1 1 calc R U
C4 C 0.9234(2) 0.3603(4) 0.63741(15) 0.0274(6) Uani 1 1 d . .
C5 C 0.9718(3) 0.2329(4) 0.68239(17) 0.0307(7) Uani 1 1 d . .
H5 H 0.9279 0.1526 0.7011 0.037 Uiso 1 1 calc R U
C6 C 1.0834(3) 0.2219(4) 0.70013(17) 0.0313(7) Uani 1 1 d . .
H6 H 1.1158 0.1344 0.7308 0.038 Uiso 1 1 calc R U
C7 C 0.7597(3) 0.2612(4) 0.51539(16) 0.0296(7) Uani 1 1 d . .
C8 C 0.8425(3) 0.1822(4) 0.48768(18) 0.0382(8) Uani 1 1 d . .
H8 H 0.9129 0.1812 0.5167 0.046 Uiso 1 1 calc R U
C9 C 0.8241(3) 0.1045(4) 0.41828(19) 0.0491(9) Uani 1 1 d . .
H9 H 0.8817 0.0505 0.3999 0.059 Uiso 1 1 calc R U
C10 C 0.7226(4) 0.1057(4) 0.37602(18) 0.0503(9) Uani 1 1 d . .
H10 H 0.7101 0.0530 0.3282 0.060 Uiso 1 1 calc R U
C11 C 0.6392(3) 0.1825(4) 0.40245(19) 0.0485(9) Uani 1 1 d . .
H11 H 0.5692 0.1828 0.3728 0.058 Uiso 1 1 calc R U
C12 C 0.6563(3) 0.2605(4) 0.47262(18) 0.0396(8) Uani 1 1 d . .
H12 H 0.5981 0.3126 0.4910 0.047 Uiso 1 1 calc R U
C13 C 0.7337(2) 0.5641(4) 0.59511(15) 0.0274(6) Uani 1 1 d . .
C14 C 0.7198(3) 0.6516(4) 0.65983(16) 0.0342(7) Uani 1 1 d . .
H14 H 0.7353 0.6003 0.7079 0.041 Uiso 1 1 calc R U
C15 C 0.6837(3) 0.8114(4) 0.65433(19) 0.0418(8) Uani 1 1 d . .
H15 H 0.6761 0.8706 0.6987 0.050 Uiso 1 1 calc R U
C16 C 0.6584(3) 0.8868(4) 0.58464(19) 0.0415(8) Uani 1 1 d . .
H16 H 0.6315 0.9962 0.5810 0.050 Uiso 1 1 calc R U
C17 C 0.6725(4) 0.8014(4) 0.5201(2) 0.0464(9) Uani 1 1 d . .
H17 H 0.6559 0.8526 0.4721 0.056 Uiso 1 1 calc R U
C18 C 0.7105(3) 0.6422(4) 0.52579(17) 0.0389(8) Uani 1 1 d . .
H18 H 0.7210 0.5850 0.4815 0.047 Uiso 1 1 calc R U
C19 C 1.2634(3) 0.3248(4) 0.68578(18) 0.0340(7) Uani 1 1 d . .
C20 C 1.3595(3) 0.3123(4) 0.69124(19) 0.0363(8) Uani 1 1 d . .

loop_
_atom_site_aniso_label
_atom_site_aniso_U_11
_atom_site_aniso_U_22
_atom_site_aniso_U_33
_atom_site_aniso_U_23
_atom_site_aniso_U_13
_atom_site_aniso_U_12
I20 0.01979(15) 0.04499(17) 0.04501(17) -0.00736(8) 0.00811(10) -0.00120(8)
P1 0.0205(4) 0.0303(4) 0.0242(4) 0.0003(3) 0.0063(3) -0.0002(3)
O1 0.0216(11) 0.0360(11) 0.0302(11) 0.0040(9) 0.0081(9) -0.0006(9)
C1 0.0204(15) 0.0403(17) 0.0320(15) -0.0096(13) 0.0089(12) -0.0019(14)
C2 0.0264(16) 0.0372(18) 0.0512(19) 0.0047(14) 0.0127(14) -0.0072(14)
C3 0.0290(17) 0.0352(17) 0.0474(18) 0.0109(14) 0.0081(14) -0.0005(14)
C4 0.0240(15) 0.0345(16) 0.0249(14) -0.0012(12) 0.0074(12) 0.0019(13)
C5 0.0240(17) 0.0357(17) 0.0334(16) 0.0010(13) 0.0077(13) -0.0034(14)
C6 0.0276(18) 0.0373(17) 0.0295(15) 0.0012(12) 0.0062(13) 0.0029(14)
C7 0.0363(18) 0.0282(15) 0.0249(15) 0.0016(12) 0.0071(13) -0.0012(13)
C8 0.043(2) 0.0387(18) 0.0341(17) -0.0030(13) 0.0106(15) 0.0015(15)
C9 0.071(3) 0.0421(19) 0.0375(18) -0.0047(15) 0.0193(18) 0.0078(19)
C10 0.087(3) 0.0379(19) 0.0261(16) -0.0029(14) 0.0110(18) -0.006(2)
C11 0.060(3) 0.048(2) 0.0325(18) 0.0023(15) -0.0071(17) -0.0119(18)
C12 0.043(2) 0.0431(19) 0.0314(17) -0.0002(14) 0.0019(15) -0.0014(16)
C13 0.0213(15) 0.0326(15) 0.0283(14) 0.0000(12) 0.0047(11) -0.0006(12)
C14 0.0380(18) 0.0375(17) 0.0265(15) -0.0027(13) 0.0034(13) 0.0042(15)
C15 0.051(2) 0.0372(18) 0.0380(19) -0.0111(14) 0.0110(16) -0.0010(15)
C16 0.045(2) 0.0291(16) 0.052(2) 0.0000(15) 0.0119(16) -0.0004(15)
C17 0.070(3) 0.0356(19) 0.0344(18) 0.0085(14) 0.0106(18) 0.0014(17)
C18 0.050(2) 0.0378(18) 0.0313(16) -0.0016(14) 0.0144(15) 0.0016(16)
C19 0.0277(19) 0.0393(17) 0.0358(17) -0.0073(13) 0.0073(14) -0.0020(14)
C20 0.0271(19) 0.0417(19) 0.0413(18) -0.0099(14) 0.0094(14) -0.0036(14)

loop_
_atom_type_symbol
_atom_type_description
_atom_type_scat_dispersion_real
_atom_type_scat_dispersion_imag
_atom_type_scat_source
C C 0.0033 0.0016
;
International Tables for Crystallography
(Vol. C, Tables 4.2.6.8 and 6.1.1.4)
;
H H 0.0000 0.0000
;
International Tables for Crystallography
(Vol. C, Table 6.1.1.4)
;
I I -0.4742 1.8119
;
International Tables for Crystallography
(Vol. C, Tables 4.2.6.8 and 6.1.1.4)
;
O O 0.0106 0.0060
;
International Tables for Crystallography
(Vol. C, Tables 4.2.6.8 and 6.1.1.4)
;
P P 0.1023 0.0942
;
International Tables for Crystallography
(Vol. C, Tables 4.2.6.8 and 6.1.1.4)
;

loop_
_geom_angle_atom_site_label_1
_geom_angle_atom_site_label_2
_geom_angle_atom_site_label_3
_geom_angle
O1 P1 C13 112.81(13)
O1 P1 C4 111.08(13)
C13 P1 C4 107.29(13)
O1 P1 C7 113.16(13)
C13 P1 C7 106.89(13)
C4 P1 C7 105.13(14)
C6 C1 C2 119.4(3)
C6 C1 C19 121.1(3)
C2 C1 C19 119.4(3)
C3 C2 C1 120.5(3)
C3 C2 H2 119.8
C1 C2 H2 119.8
C2 C3 C4 120.4(3)
C2 C3 H3 119.8
C4 C3 H3 119.8
C3 C4 C5 119.2(3)
C3 C4 P1 122.4(2)
C5 C4 P1 118.3(2)
C6 C5 C4 120.6(3)
C6 C5 H5 119.7
C4 C5 H5 119.7
C5 C6 C1 119.9(3)
C5 C6 H6 120.1
C1 C6 H6 120.1
C8 C7 C12 119.0(3)
C8 C7 P1 122.0(3)
C12 C7 P1 118.8(2)
C7 C8 C9 120.9(3)
C7 C8 H8 119.6
C9 C8 H8 119.6
C10 C9 C8 119.9(3)
C10 C9 H9 120.0
C8 C9 H9 120.0
C11 C10 C9 120.3(3)
C11 C10 H10 119.9
C9 C10 H10 119.9
C10 C11 C12 120.5(4)
C10 C11 H11 119.7
C12 C11 H11 119.7
C7 C12 C11 119.4(3)
C7 C12 H12 120.3
C11 C12 H12 120.3
C18 C13 C14 118.5(3)
C18 C13 P1 124.3(2)
C14 C13 P1 117.2(2)
C15 C14 C13 120.4(3)
C15 C14 H14 119.8
C13 C14 H14 119.8
C14 C15 C16 120.5(3)
C14 C15 H15 119.7
C16 C15 H15 119.7
C15 C16 C17 119.5(3)
C15 C16 H16 120.2
C17 C16 H16 120.2
C18 C17 C16 119.9(3)
C18 C17 H17 120.1
C16 C17 H17 120.1
C17 C18 C13 121.1(3)
C17 C18 H18 119.5
C13 C18 H18 119.5
C20 C19 C1 175.5(3)
C19 C20 I20 173.4(3)

loop_
_geom_bond_atom_site_label_1
_geom_bond_atom_site_label_2
_geom_bond_distance
I20 C20 2.007(3)
P1 O1 1.492(2)
P1 C13 1.797(3)
P1 C4 1.800(3)
P1 C7 1.807(3)
C1 C6 1.389(5)
C1 C2 1.392(5)
C1 C19 1.437(4)
C2 C3 1.378(4)
C2 H2 0.9500
C3 C4 1.388(4)
C3 H3 0.9500
C4 C5 1.391(4)
C5 C6 1.388(5)
C5 H5 0.9500
C6 H6 0.9500
C7 C8 1.382(5)
C7 C12 1.395(5)
C8 C9 1.384(5)
C8 H8 0.9500
C9 C10 1.371(6)
C9 H9 0.9500
C10 C11 1.368(6)
C10 H10 0.9500
C11 C12 1.397(5)
C11 H11 0.9500
C12 H12 0.9500
C13 C18 1.386(4)
C13 C14 1.399(4)
C14 C15 1.375(4)
C14 H14 0.9500
C15 C16 1.384(5)
C15 H15 0.9500
C16 C17 1.388(5)
C16 H16 0.9500
C17 C18 1.378(5)
C17 H17 0.9500
C18 H18 0.9500
C19 C20 1.197(5)

loop_
_geom_torsion_atom_site_label_1
_geom_torsion_atom_site_label_2
_geom_torsion_atom_site_label_3
_geom_torsion_atom_site_label_4
_geom_torsion
C6 C1 C2 C3 -3.4(5)
C19 C1 C2 C3 175.1(3)
C1 C2 C3 C4 0.7(5)
C2 C3 C4 C5 2.3(5)
C2 C3 C4 P1 -173.4(2)
O1 P1 C4 C3 -156.7(2)
C13 P1 C4 C3 -33.0(3)
C7 P1 C4 C3 80.6(3)
O1 P1 C4 C5 27.6(3)
C13 P1 C4 C5 151.3(2)
C7 P1 C4 C5 -95.2(2)
C3 C4 C5 C6 -2.7(5)
P1 C4 C5 C6 173.1(2)
C4 C5 C6 C1 0.1(5)
C2 C1 C6 C5 2.9(5)
C19 C1 C6 C5 -175.5(3)
O1 P1 C7 C8 -108.7(3)
C13 P1 C7 C8 126.5(3)
C4 P1 C7 C8 12.7(3)
O1 P1 C7 C12 67.5(3)
C13 P1 C7 C12 -57.3(3)
C4 P1 C7 C12 -171.1(2)
C12 C7 C8 C9 0.6(5)
P1 C7 C8 C9 176.8(3)
C7 C8 C9 C10 0.1(5)
C8 C9 C10 C11 -0.4(5)
C9 C10 C11 C12 0.0(5)
C8 C7 C12 C11 -1.0(5)
P1 C7 C12 C11 -177.4(3)
C10 C11 C12 C7 0.7(5)
O1 P1 C13 C18 -137.1(3)
C4 P1 C13 C18 100.2(3)
C7 P1 C13 C18 -12.1(3)
O1 P1 C13 C14 42.0(3)
C4 P1 C13 C14 -80.7(2)
C7 P1 C13 C14 167.0(2)
C18 C13 C14 C15 0.1(5)
P1 C13 C14 C15 -179.1(3)
C13 C14 C15 C16 1.5(5)
C14 C15 C16 C17 -1.8(6)
C15 C16 C17 C18 0.6(6)
C16 C17 C18 C13 1.0(6)
C14 C13 C18 C17 -1.3(5)
P1 C13 C18 C17 177.8(3)
